data_7201620
loop_
_publ_author_name
'Ye, Junwei'
'Liu, Yu'
'Zhao, Yunfeng'
'Mu, Xiaoyue'
'Zhang, Ping'
'Wang, Yue'

_publ_section_title
;
 Porous lanthanide--copper coordination frameworks exhibiting
 reversible single-crystal-to-single-crystal transformation based on
 variable coordination number and geometry
;
_journal_issue 5
_journal_name_full CrystEngComm
_journal_page_first 598
_journal_paper_doi 10.1039/b712280b
_journal_volume 10
_journal_year 2008
_chemical_formula_sum 'C32 H16 Cu Gd2 N4 O26'
_chemical_formula_weight 1250.54
_chemical_name_systematic
;
?
;
_space_group_IT_number 2
_symmetry_cell_setting triclinic
_symmetry_space_group_name_Hall '-P 1'
_symmetry_space_group_name_H-M 'P -1'
_atom_sites_solution_hydrogens geom
_atom_sites_solution_primary direct
_atom_sites_solution_secondary difmap
_audit_creation_method SHELXL-97
_cell_angle_alpha 70.75(3)
_cell_angle_beta 85.05(3)
_cell_angle_gamma 71.09(3)
_cell_formula_units_Z 1
_cell_length_a 9.815(2)
_cell_length_b 10.285(2)
_cell_length_c 10.957(2)
_cell_measurement_reflns_used 9145
_cell_measurement_temperature 293(2)
_cell_measurement_theta_max 27.53
_cell_measurement_theta_min 3.40
_cell_volume 987.6(4)
_computing_cell_refinement RAPID-AUTO
_computing_data_collection 'RAPID-AUTO (Rigaku, 1998)'
_computing_data_reduction RAPID-AUTO
_computing_molecular_graphics 'DIAMOND (Brandenburg, 1999) and SHELXP97'
_computing_publication_material SHELXL97
_computing_structure_refinement 'SHELXL97 (Sheldrick, 1997)'
_computing_structure_solution 'SHELXS97 (Sheldrick, 1997)'
_diffrn_ambient_temperature 293(2)
_diffrn_detector_area_resol_mean 10.0
_diffrn_measured_fraction_theta_full 0.972
_diffrn_measured_fraction_theta_max 0.972
_diffrn_measurement_device_type 'Rigaku RAXIS-RAPID'
_diffrn_measurement_method '\w scan'
_diffrn_radiation_monochromator graphite
_diffrn_radiation_source 'fine-focus sealed tube'
_diffrn_radiation_type MoK\a
_diffrn_radiation_wavelength 0.71073
_diffrn_reflns_av_R_equivalents 0.0745
_diffrn_reflns_av_sigmaI/netI 0.1003
_diffrn_reflns_limit_h_max 12
_diffrn_reflns_limit_h_min -12
_diffrn_reflns_limit_k_max 13
_diffrn_reflns_limit_k_min -13
_diffrn_reflns_limit_l_max 14
_diffrn_reflns_limit_l_min -14
_diffrn_reflns_number 9408
_diffrn_reflns_theta_full 27.48
_diffrn_reflns_theta_max 27.48
_diffrn_reflns_theta_min 3.40
_diffrn_standards_interval_count 0
_diffrn_standards_interval_time 0
_diffrn_standards_number 0
_exptl_absorpt_coefficient_mu 3.957
_exptl_absorpt_correction_T_max 0.3054
_exptl_absorpt_correction_T_min 0.2204
_exptl_absorpt_correction_type empirical
_exptl_absorpt_process_details 'Higashi (1995)'
_exptl_crystal_colour greenish
_exptl_crystal_density_diffrn 2.103
_exptl_crystal_density_meas ?
_exptl_crystal_density_method .
_exptl_crystal_description block
_exptl_crystal_F_000 601
_exptl_crystal_size_max 0.55
_exptl_crystal_size_mid 0.51
_exptl_crystal_size_min 0.39
_refine_diff_density_max 4.849
_refine_diff_density_min -2.468
_refine_diff_density_rms 0.342
_refine_ls_extinction_coef 0
_refine_ls_extinction_method none
_refine_ls_goodness_of_fit_ref 1.071
_refine_ls_hydrogen_treatment constr
_refine_ls_matrix_type full
_refine_ls_number_parameters 295
_refine_ls_number_reflns 4410
_refine_ls_number_restraints 6
_refine_ls_restrained_S_all 1.074
_refine_ls_R_factor_all 0.0832
_refine_ls_R_factor_gt 0.0704
_refine_ls_shift/su_max 0.016
_refine_ls_shift/su_mean 0.000
_refine_ls_structure_factor_coef Fsqd
_refine_ls_weighting_details 'calc w=1/[\s^2^(Fo^2^)+(0.0890P)^2^+21.8756P] where P=(Fo^2^+2Fc^2^)/3'
_refine_ls_weighting_scheme calc
_refine_ls_wR_factor_gt 0.1866
_refine_ls_wR_factor_ref 0.2011
_reflns_number_gt 3767
_reflns_number_total 4410
_reflns_threshold_expression >2sigma(I)
_cod_data_source_file b712280b.txt
_cod_data_source_block 1b
_cod_depositor_comments
;
The following automatic conversions were performed:
'_symmetry_cell_setting' value 'Triclinic' changed to 'triclinic'
according to '/home/saulius/struct/CIF-dictionaries/cif_core.dic'
dictionary named 'cif_core.dic' version 2.4.1 from
2010-06-29.

'_refine_ls_hydrogen_treatment' value 'CONSTR' changed to
'constr' according to '/home/saulius/struct/CIF-dictionaries/cif_core.dic'
dictionary named 'cif_core.dic' version 2.4.1 from 2010-06-29.

Automatic conversion script
Id: cif_fix_enum 1527 2010-12-29 10:47:43Z saulius 
;
_cod_original_cell_volume 987.6(3)
_cod_original_sg_symbol_H-M 'P-1 '
_cod_database_code 7201620

loop_
_symmetry_equiv_pos_as_xyz
'x, y, z'
'-x, -y, -z'

loop_
_atom_site_label
_atom_site_type_symbol
_atom_site_fract_x
_atom_site_fract_y
_atom_site_fract_z
_atom_site_U_iso_or_equiv
_atom_site_adp_type
_atom_site_occupancy
_atom_site_symmetry_multiplicity
_atom_site_calc_flag
_atom_site_refinement_flags
_atom_site_disorder_assembly
_atom_site_disorder_group
Gd1 Gd 0.40286(5) 0.40622(5) 0.41933(5) 0.01680(19) Uani 1 1 d . . .
Cu1 Cu 0.5000 0.0000 1.5000 0.0199(4) Uani 1 2 d S . .
O1 O 0.3331(9) 0.1733(9) 0.4996(8) 0.0263(17) Uani 1 1 d . . .
O2 O 0.1595(9) 0.3782(10) 0.4784(10) 0.035(2) Uani 1 1 d . . .
O3 O -0.3571(8) 0.3835(8) 0.5150(7) 0.0208(15) Uani 1 1 d . . .
O4 O -0.3808(9) 0.1855(9) 0.5013(8) 0.0259(17) Uani 1 1 d . . .
O5 O -0.0215(13) -0.2576(13) 0.7853(16) 0.079(5) Uani 1 1 d . . .
O6 O 0.1987(11) -0.2737(12) 0.7601(12) 0.056(3) Uani 1 1 d . . .
O7 O 0.3837(10) 0.3399(10) 0.6480(8) 0.0306(19) Uani 1 1 d . . .
O8 O 0.4864(9) 0.4478(9) 0.7416(8) 0.0278(18) Uani 1 1 d . . .
O9 O 0.4374(10) 0.3018(9) 1.2494(7) 0.0298(19) Uani 1 1 d . . .
O10 O 0.4913(11) 0.0603(9) 1.3178(8) 0.033(2) Uani 1 1 d . . .
O11 O 0.2368(17) -0.1302(14) 1.1075(11) 0.066(4) Uani 1 1 d . . .
O12 O 0.2013(18) -0.0486(17) 0.9061(14) 0.078(4) Uani 1 1 d U . .
O13 O 0.2199(9) 0.5823(11) 0.2631(9) 0.035(2) Uani 1 1 d . . .
N1 N 0.0744(12) -0.2047(11) 0.7486(12) 0.037(3) Uani 1 1 d . . .
N2 N 0.2429(15) -0.0426(14) 1.0033(11) 0.043(3) Uani 1 1 d . . .
C1 C 0.0936(12) 0.1665(13) 0.5644(11) 0.022(2) Uani 1 1 d . . .
C2 C -0.0500(12) 0.2439(12) 0.5392(10) 0.021(2) Uani 1 1 d . . .
H2 H -0.0785 0.3440 0.5002 0.025 Uiso 1 1 calc R . .
C3 C -0.1544(12) 0.1706(12) 0.5731(11) 0.023(2) Uani 1 1 d . . .
C4 C -0.1116(12) 0.0226(13) 0.6397(11) 0.023(2) Uani 1 1 d . . .
H4 H -0.1789 -0.0271 0.6615 0.028 Uiso 1 1 calc R . .
C5 C 0.0318(12) -0.0495(12) 0.6730(11) 0.023(2) Uani 1 1 d . . .
C6 C 0.1373(13) 0.0165(13) 0.6347(11) 0.024(2) Uani 1 1 d . . .
H6 H 0.2340 -0.0359 0.6545 0.029 Uiso 1 1 calc R . .
C7 C 0.2026(11) 0.2432(12) 0.5127(10) 0.021(2) Uani 1 1 d . . .
C8 C -0.3053(11) 0.2506(11) 0.5285(10) 0.0163(19) Uani 1 1 d . . .
C9 C 0.3874(12) 0.2691(12) 0.8749(10) 0.021(2) Uani 1 1 d . . .
C10 C 0.4198(12) 0.2847(13) 0.9863(10) 0.024(2) Uani 1 1 d . . .
H10 H 0.4510 0.3618 0.9836 0.028 Uiso 1 1 calc R . .
C11 C 0.4059(13) 0.1841(12) 1.1050(10) 0.023(2) Uani 1 1 d . . .
C12 C 0.3523(13) 0.0745(13) 1.1093(11) 0.026(2) Uani 1 1 d . . .
H12 H 0.3483 0.0038 1.1874 0.031 Uiso 1 1 calc R . .
C13 C 0.3042(14) 0.0715(14) 0.9949(11) 0.029(3) Uani 1 1 d . . .
C14 C 0.3242(14) 0.1644(14) 0.8755(11) 0.027(2) Uani 1 1 d . . .
H14 H 0.2970 0.1577 0.7991 0.032 Uiso 1 1 calc R . .
C15 C 0.4209(12) 0.3616(13) 0.7452(10) 0.023(2) Uani 1 1 d . . .
C16 C 0.4498(12) 0.1850(13) 1.2352(11) 0.022(2) Uani 1 1 d . . .
H13A H 0.1502 0.5574 0.2397 0.027 Uiso 1 1 d . . .
H13B H 0.2664 0.6123 0.1900 0.027 Uiso 1 1 d . . .

loop_
_atom_site_aniso_label
_atom_site_aniso_U_11
_atom_site_aniso_U_22
_atom_site_aniso_U_33
_atom_site_aniso_U_23
_atom_site_aniso_U_13
_atom_site_aniso_U_12
Gd1 0.0208(3) 0.0177(3) 0.0137(3) -0.00429(19) -0.00085(18) -0.0088(2)
Cu1 0.0253(10) 0.0175(9) 0.0129(8) -0.0033(7) -0.0023(7) -0.0025(7)
O1 0.025(4) 0.027(4) 0.028(4) -0.012(3) 0.003(3) -0.007(3)
O2 0.018(4) 0.029(5) 0.056(6) -0.010(4) 0.008(4) -0.010(3)
O3 0.016(4) 0.019(4) 0.026(4) -0.005(3) -0.003(3) -0.005(3)
O4 0.024(4) 0.027(4) 0.032(5) -0.013(4) 0.000(3) -0.012(3)
O5 0.046(7) 0.040(7) 0.114(12) 0.026(7) 0.008(7) -0.016(6)
O6 0.033(6) 0.035(6) 0.072(8) 0.009(5) -0.003(5) 0.000(4)
O7 0.047(5) 0.039(5) 0.016(4) -0.010(4) 0.006(3) -0.027(4)
O8 0.035(5) 0.035(5) 0.024(4) -0.008(4) 0.006(3) -0.026(4)
O9 0.052(5) 0.030(5) 0.011(4) -0.006(3) -0.001(3) -0.017(4)
O10 0.056(6) 0.019(4) 0.017(4) -0.004(3) -0.003(4) -0.004(4)
O11 0.121(12) 0.059(8) 0.037(6) -0.004(5) 0.012(6) -0.069(8)
O12 0.111(8) 0.084(7) 0.064(7) -0.018(6) -0.012(6) -0.065(7)
O13 0.028(5) 0.046(6) 0.026(4) 0.002(4) -0.014(3) -0.016(4)
N1 0.035(6) 0.019(5) 0.042(7) 0.001(5) -0.003(5) -0.002(5)
N2 0.064(8) 0.054(8) 0.029(6) -0.013(5) 0.008(5) -0.045(7)
C1 0.020(5) 0.028(6) 0.024(6) -0.017(5) 0.000(4) -0.006(4)
C2 0.021(5) 0.024(6) 0.022(5) -0.008(4) 0.003(4) -0.013(4)
C3 0.021(5) 0.021(5) 0.032(6) -0.013(5) 0.000(4) -0.008(4)
C4 0.022(5) 0.029(6) 0.026(6) -0.012(5) 0.005(4) -0.015(5)
C5 0.023(6) 0.020(5) 0.020(5) -0.001(4) -0.005(4) -0.003(4)
C6 0.023(6) 0.024(6) 0.027(6) -0.008(5) 0.002(4) -0.011(4)
C7 0.019(5) 0.025(6) 0.020(5) -0.011(4) -0.003(4) -0.002(4)
C8 0.013(5) 0.021(5) 0.016(5) -0.005(4) 0.002(3) -0.009(4)
C9 0.027(6) 0.025(6) 0.013(5) -0.006(4) -0.001(4) -0.012(4)
C10 0.027(6) 0.033(6) 0.011(5) -0.006(4) -0.005(4) -0.009(5)
C11 0.034(6) 0.021(5) 0.015(5) -0.007(4) -0.002(4) -0.008(5)
C12 0.039(7) 0.023(6) 0.020(5) -0.005(4) 0.007(5) -0.018(5)
C13 0.041(7) 0.035(7) 0.019(6) -0.010(5) 0.002(5) -0.024(6)
C14 0.040(7) 0.035(7) 0.013(5) -0.008(5) -0.001(4) -0.020(5)
C15 0.022(5) 0.034(6) 0.016(5) -0.010(5) -0.002(4) -0.011(5)
C16 0.024(5) 0.029(6) 0.020(5) -0.013(5) 0.005(4) -0.012(5)

loop_
_atom_type_symbol
_atom_type_description
_atom_type_scat_dispersion_real
_atom_type_scat_dispersion_imag
_atom_type_scat_source
C C 0.0033 0.0016 'International Tables Vol C Tables 4.2.6.8 and 6.1.1.4'
H H 0.0000 0.0000 'International Tables Vol C Tables 4.2.6.8 and 6.1.1.4'
Cu Cu 0.3201 1.2651 'International Tables Vol C Tables 4.2.6.8 and 6.1.1.4'
Gd Gd -0.1653 3.9035 'International Tables Vol C Tables 4.2.6.8 and 6.1.1.4'
N N 0.0061 0.0033 'International Tables Vol C Tables 4.2.6.8 and 6.1.1.4'
O O 0.0106 0.0060 'International Tables Vol C Tables 4.2.6.8 and 6.1.1.4'

loop_
_geom_angle_atom_site_label_1
_geom_angle_atom_site_label_2
_geom_angle_atom_site_label_3
_geom_angle
_geom_angle_site_symmetry_1
_geom_angle_site_symmetry_3
_geom_angle_publ_flag
O8 Gd1 O7 136.8(3) 2_666 . ?
O8 Gd1 O9 76.6(3) 2_666 1_554 ?
O7 Gd1 O9 140.3(3) . 1_554 ?
O8 Gd1 O3 77.0(3) 2_666 2_566 ?
O7 Gd1 O3 70.5(3) . 2_566 ?
O9 Gd1 O3 149.1(3) 1_554 2_566 ?
O8 Gd1 O13 71.9(3) 2_666 . ?
O7 Gd1 O13 126.1(3) . . ?
O9 Gd1 O13 78.1(3) 1_554 . ?
O3 Gd1 O13 78.7(3) 2_566 . ?
O8 Gd1 O2 140.2(3) 2_666 . ?
O7 Gd1 O2 71.4(3) . . ?
O9 Gd1 O2 95.3(3) 1_554 . ?
O3 Gd1 O2 94.7(3) 2_566 . ?
O13 Gd1 O2 68.3(3) . . ?
O8 Gd1 O4 99.0(3) 2_666 1_655 ?
O7 Gd1 O4 76.1(3) . 1_655 ?
O9 Gd1 O4 77.9(3) 1_554 1_655 ?
O3 Gd1 O4 122.1(2) 2_566 1_655 ?
O13 Gd1 O4 155.7(3) . 1_655 ?
O2 Gd1 O4 117.6(3) . 1_655 ?
O8 Gd1 O1 147.1(3) 2_666 . ?
O7 Gd1 O1 71.6(3) . . ?
O9 Gd1 O1 71.2(3) 1_554 . ?
O3 Gd1 O1 135.7(3) 2_566 . ?
O13 Gd1 O1 106.8(3) . . ?
O2 Gd1 O1 51.4(3) . . ?
O4 Gd1 O1 68.4(3) 1_655 . ?
O8 Gd1 O3 72.5(3) 2_666 1_655 ?
O7 Gd1 O3 71.9(3) . 1_655 ?
O9 Gd1 O3 112.2(3) 1_554 1_655 ?
O3 Gd1 O3 74.2(3) 2_566 1_655 ?
O13 Gd1 O3 139.0(3) . 1_655 ?
O2 Gd1 O3 143.2(3) . 1_655 ?
O4 Gd1 O3 50.7(2) 1_655 1_655 ?
O1 Gd1 O3 114.1(3) . 1_655 ?
O8 Gd1 C7 154.3(3) 2_666 . ?
O7 Gd1 C7 68.2(3) . . ?
O9 Gd1 C7 83.8(3) 1_554 . ?
O3 Gd1 C7 115.4(3) 2_566 . ?
O13 Gd1 C7 87.9(3) . . ?
O2 Gd1 C7 25.4(3) . . ?
O4 Gd1 C7 93.0(3) 1_655 . ?
O1 Gd1 C7 26.0(3) . . ?
O3 Gd1 C7 131.4(3) 1_655 . ?
O8 Gd1 C8 84.7(3) 2_666 1_655 ?
O7 Gd1 C8 73.1(3) . 1_655 ?
O9 Gd1 C8 94.7(3) 1_554 1_655 ?
O3 Gd1 C8 98.5(3) 2_566 1_655 ?
O13 Gd1 C8 156.5(3) . 1_655 ?
O2 Gd1 C8 135.0(3) . 1_655 ?
O4 Gd1 C8 25.3(3) 1_655 1_655 ?
O1 Gd1 C8 91.6(3) . 1_655 ?
O3 Gd1 C8 25.4(3) 1_655 1_655 ?
C7 Gd1 C8 113.7(3) . 1_655 ?
O8 Gd1 Cu1 124.2(2) 2_666 1_554 ?
O7 Gd1 Cu1 80.6(2) . 1_554 ?
O9 Gd1 Cu1 60.1(2) 1_554 1_554 ?
O3 Gd1 Cu1 150.63(18) 2_566 1_554 ?
O13 Gd1 Cu1 124.8(2) . 1_554 ?
O2 Gd1 Cu1 80.6(2) . 1_554 ?
O4 Gd1 Cu1 42.00(17) 1_655 1_554 ?
O1 Gd1 Cu1 29.32(18) . 1_554 ?
O3 Gd1 Cu1 92.13(17) 1_655 1_554 ?
C7 Gd1 Cu1 55.4(2) . 1_554 ?
C8 Gd1 Cu1 67.1(2) 1_655 1_554 ?
O10 Cu1 O10 180.000(2) 2_658 . ?
O10 Cu1 O1 89.7(4) 2_658 1_556 ?
O10 Cu1 O1 90.3(4) . 1_556 ?
O10 Cu1 O1 90.3(4) 2_658 2_657 ?
O10 Cu1 O1 89.7(4) . 2_657 ?
O1 Cu1 O1 180.0(5) 1_556 2_657 ?
O10 Cu1 O4 87.4(3) 2_658 1_656 ?
O10 Cu1 O4 92.6(3) . 1_656 ?
O1 Cu1 O4 76.9(3) 1_556 1_656 ?
O1 Cu1 O4 103.1(3) 2_657 1_656 ?
O10 Cu1 O4 92.6(3) 2_658 2_557 ?
O10 Cu1 O4 87.4(3) . 2_557 ?
O1 Cu1 O4 103.1(3) 1_556 2_557 ?
O1 Cu1 O4 76.9(3) 2_657 2_557 ?
O4 Cu1 O4 180.000(1) 1_656 2_557 ?
O10 Cu1 Gd1 101.1(3) 2_658 1_556 ?
O10 Cu1 Gd1 78.9(3) . 1_556 ?
O1 Cu1 Gd1 39.0(2) 1_556 1_556 ?
O1 Cu1 Gd1 141.0(2) 2_657 1_556 ?
O4 Cu1 Gd1 41.42(19) 1_656 1_556 ?
O4 Cu1 Gd1 138.58(19) 2_557 1_556 ?
O10 Cu1 Gd1 78.9(3) 2_658 2_657 ?
O10 Cu1 Gd1 101.1(3) . 2_657 ?
O1 Cu1 Gd1 141.0(2) 1_556 2_657 ?
O1 Cu1 Gd1 39.0(2) 2_657 2_657 ?
O4 Cu1 Gd1 138.58(19) 1_656 2_657 ?
O4 Cu1 Gd1 41.42(19) 2_557 2_657 ?
Gd1 Cu1 Gd1 180.0 1_556 2_657 ?
C7 O1 Cu1 156.4(8) . 1_554 ?
C7 O1 Gd1 91.8(7) . . ?
Cu1 O1 Gd1 111.7(3) 1_554 . ?
C7 O2 Gd1 95.2(7) . . ?
C8 O3 Gd1 154.5(7) . 2_566 ?
C8 O3 Gd1 93.2(6) . 1_455 ?
Gd1 O3 Gd1 105.8(3) 2_566 1_455 ?
C8 O4 Gd1 95.9(7) . 1_455 ?
C8 O4 Cu1 164.7(7) . 1_454 ?
Gd1 O4 Cu1 96.6(3) 1_455 1_454 ?
C15 O7 Gd1 141.8(7) . . ?
C15 O8 Gd1 135.7(7) . 2_666 ?
C16 O9 Gd1 139.0(7) . 1_556 ?
C16 O10 Cu1 131.2(8) . . ?
Gd1 O13 H13A 120.4 . . ?
Gd1 O13 H13B 106.2 . . ?
H13A O13 H13B 105.5 . . ?
O6 N1 O5 123.5(12) . . ?
O6 N1 C5 119.1(11) . . ?
O5 N1 C5 117.0(11) . . ?
O12 N2 O11 121.4(12) . . ?
O12 N2 C13 119.1(12) . . ?
O11 N2 C13 119.5(11) . . ?
C2 C1 C6 120.6(10) . . ?
C2 C1 C7 118.6(10) . . ?
C6 C1 C7 120.7(10) . . ?
C1 C2 C3 119.7(10) . . ?
C1 C2 H2 120.1 . . ?
C3 C2 H2 120.1 . . ?
C4 C3 C2 119.6(10) . . ?
C4 C3 C8 121.0(10) . . ?
C2 C3 C8 119.3(10) . . ?
C5 C4 C3 119.1(10) . . ?
C5 C4 H4 120.5 . . ?
C3 C4 H4 120.5 . . ?
C4 C5 C6 122.8(11) . . ?
C4 C5 N1 118.4(10) . . ?
C6 C5 N1 118.8(10) . . ?
C5 C6 C1 117.8(11) . . ?
C5 C6 H6 121.1 . . ?
C1 C6 H6 121.1 . . ?
O2 C7 O1 121.4(10) . . ?
O2 C7 C1 117.4(10) . . ?
O1 C7 C1 121.2(10) . . ?
O2 C7 Gd1 59.4(6) . . ?
O1 C7 Gd1 62.1(6) . . ?
C1 C7 Gd1 176.3(7) . . ?
O4 C8 O3 120.1(9) . . ?
O4 C8 C3 119.4(10) . . ?
O3 C8 C3 120.4(9) . . ?
O4 C8 Gd1 58.8(6) . 1_455 ?
O3 C8 Gd1 61.4(5) . 1_455 ?
C3 C8 Gd1 175.3(7) . 1_455 ?
C10 C9 C14 121.7(10) . . ?
C10 C9 C15 121.2(10) . . ?
C14 C9 C15 117.1(9) . . ?
C9 C10 C11 119.6(11) . . ?
C9 C10 H10 120.2 . . ?
C11 C10 H10 120.2 . . ?
C12 C11 C10 120.2(10) . . ?
C12 C11 C16 115.9(10) . . ?
C10 C11 C16 123.9(10) . . ?
C11 C12 C13 118.8(10) . . ?
C11 C12 H12 120.6 . . ?
C13 C12 H12 120.6 . . ?
C14 C13 C12 122.0(10) . . ?
C14 C13 N2 120.3(10) . . ?
C12 C13 N2 117.5(10) . . ?
C13 C14 C9 117.0(10) . . ?
C13 C14 H14 121.5 . . ?
C9 C14 H14 121.5 . . ?
O8 C15 O7 125.4(11) . . ?
O8 C15 C9 118.7(9) . . ?
O7 C15 C9 115.9(10) . . ?
O9 C16 O10 128.0(11) . . ?
O9 C16 C11 118.8(10) . . ?
O10 C16 C11 113.2(9) . . ?

loop_
_geom_bond_atom_site_label_1
_geom_bond_atom_site_label_2
_geom_bond_distance
_geom_bond_site_symmetry_2
_geom_bond_publ_flag
Gd1 O8 2.351(7) 2_666 ?
Gd1 O7 2.378(8) . ?
Gd1 O9 2.389(8) 1_554 ?
Gd1 O3 2.395(8) 2_566 ?
Gd1 O13 2.411(8) . ?
Gd1 O2 2.503(8) . ?
Gd1 O4 2.516(8) 1_655 ?
Gd1 O1 2.560(8) . ?
Gd1 O3 2.572(7) 1_655 ?
Gd1 C7 2.895(11) . ?
Gd1 C8 2.925(10) 1_655 ?
Gd1 Cu1 3.7781(12) 1_554 ?
Cu1 O10 1.886(8) 2_658 ?
Cu1 O10 1.886(8) . ?
Cu1 O1 1.991(8) 1_556 ?
Cu1 O1 1.991(8) 2_657 ?
Cu1 O4 2.545(8) 1_656 ?
Cu1 O4 2.545(8) 2_557 ?
Cu1 Gd1 3.7781(12) 1_556 ?
Cu1 Gd1 3.7781(12) 2_657 ?
O1 C7 1.272(13) . ?
O1 Cu1 1.991(8) 1_554 ?
O2 C7 1.246(14) . ?
O3 C8 1.256(13) . ?
O3 Gd1 2.395(8) 2_566 ?
O3 Gd1 2.572(7) 1_455 ?
O4 C8 1.256(12) . ?
O4 Gd1 2.516(8) 1_455 ?
O4 Cu1 2.545(8) 1_454 ?
O5 N1 1.210(16) . ?
O6 N1 1.190(15) . ?
O7 C15 1.262(13) . ?
O8 C15 1.242(13) . ?
O8 Gd1 2.351(7) 2_666 ?
O9 C16 1.228(14) . ?
O9 Gd1 2.389(8) 1_556 ?
O10 C16 1.260(14) . ?
O11 N2 1.209(15) . ?
O12 N2 1.200(17) . ?
O13 H13A 0.8866 . ?
O13 H13B 0.8997 . ?
N1 C5 1.471(15) . ?
N2 C13 1.457(15) . ?
C1 C2 1.376(15) . ?
C1 C6 1.415(17) . ?
C1 C7 1.495(16) . ?
C2 C3 1.417(14) . ?
C2 H2 0.9300 . ?
C3 C4 1.390(16) . ?
C3 C8 1.476(15) . ?
C4 C5 1.378(16) . ?
C4 H4 0.9300 . ?
C5 C6 1.379(16) . ?
C6 H6 0.9300 . ?
C8 Gd1 2.925(10) 1_455 ?
C9 C10 1.358(14) . ?
C9 C14 1.405(15) . ?
C9 C15 1.505(15) . ?
C10 C11 1.398(15) . ?
C10 H10 0.9300 . ?
C11 C12 1.376(15) . ?
C11 C16 1.529(14) . ?
C12 C13 1.391(16) . ?
C12 H12 0.9300 . ?
C13 C14 1.384(16) . ?
C14 H14 0.9300 . ?

loop_
_geom_hbond_atom_site_label_D
_geom_hbond_atom_site_label_H
_geom_hbond_atom_site_label_A
_geom_hbond_distance_DH
_geom_hbond_distance_HA
_geom_hbond_distance_DA
_geom_hbond_angle_DHA
_geom_hbond_site_symmetry_A
O13 H13B O11 0.90 2.43 2.937(14) 116.2 1_564
